data_4134281
loop_
_publ_author_name
'Zhang, Han-Yue'
'Song, Xian-Jiang'
'Chen, Xiao-Gang'
'Zhang, Zhi-Xu'
'You, Yu-Meng'
'Tang, Yuan-Yuan'
'Xiong, Ren-Gen'

_publ_section_title
;
 Observation of vortex domains in a two-dimensional lead iodide perovskite
 ferroelectric.
;
_journal_name_full 'Journal of the American Chemical Society'
_journal_paper_doi 10.1021/jacs.0c00371
_journal_year 2020
_chemical_formula_moiety 'I4 Pb, 2(C2 N), C6'
_chemical_formula_sum 'C10 H0 F0 I4 N2 Pb'
_chemical_formula_weight 862.92
_space_group_crystal_system tetragonal
_space_group_IT_number 139
_space_group_name_Hall '-I 4 2'
_space_group_name_H-M_alt 'I 4/m m m'
_audit_creation_method SHELXL-2014/7
_cell_angle_alpha 90
_cell_angle_beta 90
_cell_angle_gamma 90
_cell_formula_units_Z 2
_cell_length_a 6.5653(7)
_cell_length_b 6.5653(7)
_cell_length_c 25.810(7)
_cell_measurement_reflns_used 622
_cell_measurement_temperature 453(2)
_cell_measurement_theta_max 29.2680
_cell_measurement_theta_min 3.8920
_cell_volume 1112.5(3)
_computing_structure_refinement 'SHELXL-2014/7 (Sheldrick, 2014)'
_diffrn_ambient_temperature 453(2)
_diffrn_measured_fraction_theta_full 0.997
_diffrn_measured_fraction_theta_max 0.847
_diffrn_measurement_device_type 'XtaLAB Synergy R, DW system, HyPix'
_diffrn_radiation_type MoK\a
_diffrn_radiation_wavelength 0.71073
_diffrn_reflns_av_R_equivalents 0.0511
_diffrn_reflns_av_unetI/netI 0.0489
_diffrn_reflns_Laue_measured_fraction_full 0.997
_diffrn_reflns_Laue_measured_fraction_max 0.847
_diffrn_reflns_limit_h_max 5
_diffrn_reflns_limit_h_min -9
_diffrn_reflns_limit_k_max 7
_diffrn_reflns_limit_k_min -9
_diffrn_reflns_limit_l_max 26
_diffrn_reflns_limit_l_min -36
_diffrn_reflns_number 2216
_diffrn_reflns_point_group_measured_fraction_full 0.997
_diffrn_reflns_point_group_measured_fraction_max 0.847
_diffrn_reflns_theta_full 25.242
_diffrn_reflns_theta_max 30.412
_diffrn_reflns_theta_min 3.157
_diffrn_source 'Rotating-anode X-ray tube'
_exptl_absorpt_coefficient_mu 13.119
_exptl_absorpt_correction_T_max 0.049
_exptl_absorpt_correction_T_min 0.027
_exptl_absorpt_correction_type multi-scan
_exptl_absorpt_process_details
;
CrysAlisPro 1.171.40.14e (Rigaku Oxford Diffraction, 2018)
Empirical absorption correction using spherical harmonics,
 implemented in SCALE3 ABSPACK scaling algorithm.
;
_exptl_crystal_colour red
_exptl_crystal_density_diffrn 2.576
_exptl_crystal_description sheet
_exptl_crystal_F_000 736
_exptl_crystal_size_max 0.3
_exptl_crystal_size_mid 0.26
_exptl_crystal_size_min 0.23
_refine_diff_density_max 0.762
_refine_diff_density_min -1.741
_refine_diff_density_rms 0.216
_refine_ls_extinction_method none
_refine_ls_goodness_of_fit_ref 1.164
_refine_ls_hydrogen_treatment undef
_refine_ls_matrix_type full
_refine_ls_number_parameters 27
_refine_ls_number_reflns 471
_refine_ls_number_restraints 18
_refine_ls_restrained_S_all 1.143
_refine_ls_R_factor_all 0.1066
_refine_ls_R_factor_gt 0.0594
_refine_ls_shift/su_max 0.000
_refine_ls_shift/su_mean 0.000
_refine_ls_structure_factor_coef Fsqd
_refine_ls_weighting_details 'w=1/[\s^2^(Fo^2^)+(0.1034P)^2^] where P=(Fo^2^+2Fc^2^)/3'
_refine_ls_weighting_scheme calc
_refine_ls_wR_factor_gt 0.1765
_refine_ls_wR_factor_ref 0.1999
_reflns_Friedel_coverage 0.000
_reflns_number_gt 258
_reflns_number_total 556
_reflns_threshold_expression 'I > 2\s(I)'
_cod_data_source_file ja0c00371_si_011.cif
_cod_data_source_block I4MMM
_cod_original_cell_volume 1112.5(4)
_cod_database_code 4134281
_shelx_shelxl_version_number 2014/7
_shelx_space_group_comment
;
The symmetry employed for this shelxl refinement is uniquely defined
by the following loop, which should always be used as a source of
symmetry information in preference to the above space-group names.
They are only intended as comments.
;

loop_
_space_group_symop_operation_xyz
'x, y, z'
'-x, -y, z'
'-y, x, z'
'y, -x, z'
'-x, y, -z'
'x, -y, -z'
'y, x, -z'
'-y, -x, -z'
'x+1/2, y+1/2, z+1/2'
'-x+1/2, -y+1/2, z+1/2'
'-y+1/2, x+1/2, z+1/2'
'y+1/2, -x+1/2, z+1/2'
'-x+1/2, y+1/2, -z+1/2'
'x+1/2, -y+1/2, -z+1/2'
'y+1/2, x+1/2, -z+1/2'
'-y+1/2, -x+1/2, -z+1/2'
'-x, -y, -z'
'x, y, -z'
'y, -x, -z'
'-y, x, -z'
'x, -y, z'
'-x, y, z'
'-y, -x, z'
'y, x, z'
'-x+1/2, -y+1/2, -z+1/2'
'x+1/2, y+1/2, -z+1/2'
'y+1/2, -x+1/2, -z+1/2'
'-y+1/2, x+1/2, -z+1/2'
'x+1/2, -y+1/2, z+1/2'
'-x+1/2, y+1/2, z+1/2'
'-y+1/2, -x+1/2, z+1/2'
'y+1/2, x+1/2, z+1/2'

loop_
_atom_site_label
_atom_site_type_symbol
_atom_site_fract_x
_atom_site_fract_y
_atom_site_fract_z
_atom_site_U_iso_or_equiv
_atom_site_adp_type
_atom_site_occupancy
_atom_site_site_symmetry_order
_atom_site_calc_flag
_atom_site_refinement_flags_posn
_atom_site_refinement_flags_adp
_atom_site_refinement_flags_occupancy
_atom_site_disorder_assembly
_atom_site_disorder_group
Pb1 Pb 0.0000 1.0000 0.0000 0.0940(8) Uani 1 16 d S T P . .
I1 I 0.0000 0.5000 0.0000 0.1213(11) Uani 1 8 d S T P . .
I2 I 0.0000 1.0000 0.12258(13) 0.1869(18) Uani 1 8 d S T P . .
C1 C 0.5000 0.671(16) 0.8742(19) 0.244(19) Uani 0.5 2 d S TU P . .
C2 C 0.647(11) 0.647(11) 0.804(2) 0.248(19) Uani 0.5 2 d S TU P . .
C3 C 0.5000 0.5000 0.788(3) 0.25(2) Uani 1 8 d S TU P . .
N1 N 0.5000 0.5000 0.900(2) 0.244(19) Uani 1 8 d S TU P . .

loop_
_atom_site_aniso_label
_atom_site_aniso_U_11
_atom_site_aniso_U_22
_atom_site_aniso_U_33
_atom_site_aniso_U_23
_atom_site_aniso_U_13
_atom_site_aniso_U_12
Pb1 0.0973(9) 0.0973(9) 0.0875(13) 0.000 0.000 0.000
I1 0.158(2) 0.0790(13) 0.127(2) 0.000 0.000 0.000
I2 0.233(3) 0.233(3) 0.096(2) 0.000 0.000 0.000
C1 0.32(3) 0.31(3) 0.10(2) -0.004(8) 0.000 0.000
C2 0.32(3) 0.32(3) 0.11(2) -0.002(5) -0.002(5) -0.003(7)
C3 0.32(3) 0.32(3) 0.11(2) 0.000 0.000 0.000
N1 0.32(3) 0.32(3) 0.10(2) 0.000 0.000 0.000

loop_
_atom_type_symbol
_atom_type_description
_atom_type_scat_dispersion_real
_atom_type_scat_dispersion_imag
_atom_type_scat_source
C C 0.0033 0.0016 'International Tables Vol C Tables 4.2.6.8 and 6.1.1.4'
H H 0.0000 0.0000 'International Tables Vol C Tables 4.2.6.8 and 6.1.1.4'
N N 0.0061 0.0033 'International Tables Vol C Tables 4.2.6.8 and 6.1.1.4'
F F 0.0171 0.0103 'International Tables Vol C Tables 4.2.6.8 and 6.1.1.4'
I I -0.4742 1.8119 'International Tables Vol C Tables 4.2.6.8 and 6.1.1.4'
Pb Pb -3.3944 10.1111 'International Tables Vol C Tables 4.2.6.8 and 6.1.1.4'

loop_
_geom_angle_atom_site_label_1
_geom_angle_atom_site_label_2
_geom_angle_atom_site_label_3
_geom_angle
_geom_angle_site_symmetry_1
_geom_angle_site_symmetry_3
_geom_angle_publ_flag
I2 Pb1 I2 180.0 . 17_575 ?
I2 Pb1 I1 90.0 . . ?
I2 Pb1 I1 90.0 17_575 . ?
I2 Pb1 I1 90.0 . 1_565 ?
I2 Pb1 I1 90.0 17_575 1_565 ?
I1 Pb1 I1 180.0 . 1_565 ?
I2 Pb1 I1 90.0 . 3_565 ?
I2 Pb1 I1 90.0 17_575 3_565 ?
I1 Pb1 I1 90.0 . 3_565 ?
I1 Pb1 I1 90.0 1_565 3_565 ?
I2 Pb1 I1 90.0 . 3_665 ?
I2 Pb1 I1 90.0 17_575 3_665 ?
I1 Pb1 I1 90.0 . 3_665 ?
I1 Pb1 I1 90.0 1_565 3_665 ?
I1 Pb1 I1 180.0 3_565 3_665 ?
Pb1 I1 Pb1 180.0 1_545 . ?
N1 C1 C1 52.7(17) . 3_655 ?
N1 C1 C1 52.7(17) . 4_565 ?
C1 C1 C1 90.00(6) 3_655 4_565 ?
N1 C1 C2 113(6) . . ?
C1 C1 C2 106(3) 3_655 . ?
C1 C1 C2 67(2) 4_565 . ?
N1 C1 C2 113(6) . 3_655 ?
C1 C1 C2 67(2) 3_655 3_655 ?
C1 C1 C2 106(3) 4_565 3_655 ?
C2 C1 C2 55(4) . 3_655 ?
C3 C2 C2 47.3(12) . 4_565 ?
C3 C2 C2 47.3(12) . 3_655 ?
C2 C2 C2 89.999(10) 4_565 3_655 ?
C3 C2 C1 89(6) . . ?
C2 C2 C1 95(3) 4_565 . ?
C2 C2 C1 62(2) 3_655 . ?
C3 C2 C1 89(6) . 4_565 ?
C2 C2 C1 62(2) 4_565 4_565 ?
C2 C2 C1 95(3) 3_655 4_565 ?
C1 C2 C1 45(4) . 4_565 ?
C2 C3 C2 85(2) 2_665 4_565 ?
C2 C3 C2 85(2) 2_665 3_655 ?
C2 C3 C2 147(9) 4_565 3_655 ?
C2 C3 C2 147(9) 2_665 . ?
C2 C3 C2 85(2) 4_565 . ?
C2 C3 C2 85(2) 3_655 . ?
C1 N1 C1 75(4) . 3_655 ?
C1 N1 C1 118(8) . 2_665 ?
C1 N1 C1 75(4) 3_655 2_665 ?
C1 N1 C1 75(4) . 4_565 ?
C1 N1 C1 118(8) 3_655 4_565 ?
C1 N1 C1 75(4) 2_665 4_565 ?

loop_
_geom_bond_atom_site_label_1
_geom_bond_atom_site_label_2
_geom_bond_distance
_geom_bond_site_symmetry_2
_geom_bond_publ_flag
Pb1 I2 3.164(3) . ?
Pb1 I2 3.164(3) 17_575 ?
Pb1 I1 3.2826(4) . ?
Pb1 I1 3.2826(4) 1_565 ?
Pb1 I1 3.2826(4) 3_565 ?
Pb1 I1 3.2826(4) 3_665 ?
I1 Pb1 3.2826(4) 1_545 ?
C1 N1 1.31(9) . ?
C1 C1 1.59(15) 3_655 ?
C1 C1 1.59(15) 4_565 ?
C1 C2 2.07(7) . ?
C1 C2 2.07(7) 3_655 ?
C2 C3 1.42(9) . ?
C2 C2 1.92(14) 4_565 ?
C2 C2 1.92(14) 3_655 ?
C2 C1 2.07(7) 4_565 ?
C3 C2 1.42(9) 2_665 ?
C3 C2 1.42(9) 4_565 ?
C3 C2 1.42(9) 3_655 ?
N1 C1 1.31(9) 3_655 ?
N1 C1 1.31(9) 2_665 ?
N1 C1 1.31(9) 4_565 ?
